data_4505399
loop_
_publ_author_name
'Kirchner, Michael T.'
'Reddy, L. Sreenivas'
'Desiraju, Gautam R.'
'Jetti, Ram K. R.'
'Boese, Roland'

_publ_section_title
;
 Structural Variations and Polymorphism of Some Derivatives of
 6-Amino-2-phenylsulfonylimino- 1,2-dihydropyridine
;
_journal_issue 4
_journal_name_full 'Crystal Growth &amp; Design'
_journal_page_first 701
_journal_paper_doi 10.1021/cg049912t
_journal_volume 4
_journal_year 2004
_chemical_formula_moiety 'C11 H12 N4 O5 S'
_chemical_formula_sum 'C11 H12 N4 O5 S'
_chemical_formula_weight 312.31
_chemical_melting_point 486
_chemical_name_systematic
; 
  6-amino-2-(4-nitrophenylsulfonylimino)-1,2-dihydropyridine 
;
_space_group_IT_number 14
_symmetry_cell_setting monoclinic
_symmetry_space_group_name_Hall '-P 2ybc'
_symmetry_space_group_name_H-M 'P 1 21/c 1'
_atom_sites_solution_hydrogens geom
_atom_sites_solution_primary direct
_atom_sites_solution_secondary difmap
_audit_creation_method SHELXL-97
_cell_angle_alpha 90.00
_cell_angle_beta 96.16(9)
_cell_angle_gamma 90.00
_cell_formula_units_Z 4
_cell_length_a 14.663(16)
_cell_length_b 12.276(16)
_cell_length_c 7.589(11)
_cell_measurement_reflns_used 100
_cell_measurement_temperature 293(2)
_cell_measurement_theta_max 25
_cell_measurement_theta_min 20
_cell_volume 1358(3)
_computing_cell_refinement
; 
Siemens XSCANS Vers. 2.20 PC (1991-96)
;
_computing_data_collection
; 
Siemens XSCANS Vers. 2.20 PC (1991-96)
;
_computing_data_reduction
; 
Siemens XSCANS Vers. 2.20 PC (1991-96)
;
_computing_molecular_graphics
;
BRUKER AXS SHELXTL Vers.6.12, DOS/WIN95/NT/2000/ME
;
_computing_publication_material
;
BRUKER AXS SHELXTL Vers.6.12, DOS/WIN95/NT/2000/ME
;
_computing_structure_refinement
;
BRUKER AXS SHELXTL Vers.6.12, DOS/WIN95/NT/2000/ME
;
_computing_structure_solution
;
BRUKER AXS SHELXTL Vers.6.12, DOS/WIN95/NT/2000/ME
;
_diffrn_ambient_temperature 293(2)
_diffrn_measured_fraction_theta_full 0.994
_diffrn_measured_fraction_theta_max 0.994
_diffrn_measurement_device_type 'Siemens P4 four circle diffractometer'
_diffrn_measurement_method 'Omega scan mode'
_diffrn_radiation_monochromator graphite
_diffrn_radiation_source 'fine-focus sealed tube'
_diffrn_radiation_type MoK\a
_diffrn_radiation_wavelength 0.71073
_diffrn_reflns_av_R_equivalents 0.0812
_diffrn_reflns_av_sigmaI/netI 0.0465
_diffrn_reflns_limit_h_max 15
_diffrn_reflns_limit_h_min -15
_diffrn_reflns_limit_k_max 0
_diffrn_reflns_limit_k_min -13
_diffrn_reflns_limit_l_max 0
_diffrn_reflns_limit_l_min -8
_diffrn_reflns_number 1925
_diffrn_reflns_theta_full 22.49
_diffrn_reflns_theta_max 22.49
_diffrn_reflns_theta_min 2.17
_diffrn_standards_interval_count 100
_diffrn_standards_number 3
_exptl_absorpt_coefficient_mu 0.267
_exptl_absorpt_correction_type none
_exptl_crystal_colour yellow
_exptl_crystal_density_diffrn 1.527
_exptl_crystal_density_method 'not measured'
_exptl_crystal_description plate
_exptl_crystal_F_000 648
_exptl_crystal_size_max 0.33
_exptl_crystal_size_mid 0.16
_exptl_crystal_size_min 0.11
_refine_diff_density_max 0.468
_refine_diff_density_min -0.484
_refine_diff_density_rms 0.073
_refine_ls_extinction_coef 0.023(8)
_refine_ls_extinction_expression Fc^*^=kFc[1+0.001xFc^2^\l^3^/sin(2\q)]^-1/4^
_refine_ls_extinction_method SHELXL
_refine_ls_goodness_of_fit_ref 1.050
_refine_ls_hydrogen_treatment mixed
_refine_ls_matrix_type full
_refine_ls_number_parameters 191
_refine_ls_number_reflns 1763
_refine_ls_number_restraints 0
_refine_ls_restrained_S_all 1.050
_refine_ls_R_factor_all 0.1054
_refine_ls_R_factor_gt 0.0781
_refine_ls_shift/su_max 0.000
_refine_ls_shift/su_mean 0.000
_refine_ls_structure_factor_coef Fsqd
_refine_ls_weighting_details 'calc w=1/[\s^2^(Fo^2^)+(0.1490P)^2^+0.5757P] where P=(Fo^2^+2Fc^2^)/3'
_refine_ls_weighting_scheme calc
_refine_ls_wR_factor_gt 0.2024
_refine_ls_wR_factor_ref 0.2323
_reflns_number_gt 1241
_reflns_number_total 1763
_reflns_threshold_expression >2sigma(I)
_cod_data_source_file cg049912tsi20040309_075809.cif
_cod_data_source_block 3h
_cod_depositor_comments
;
The following automatic conversions were performed:

'_symmetry_cell_setting' value 'Monoclinic' changed to 'monoclinic'
according to /home/saulius/struct/CIF-dictionaries/cif_core.dic
dictionary named 'cif_core.dic' version 2.4.1 from 2010-06-29.

Automatic conversion script
Id: cif_fix_values 1715 2011-07-08 13:25:40Z adriana 
;
_cod_original_sg_symbol_H-M 'P 21 /c'
_cod_database_code 4505399

loop_
_symmetry_equiv_pos_as_xyz
'x, y, z'
'-x, y+1/2, -z+1/2'
'-x, -y, -z'
'x, -y-1/2, z-1/2'

loop_
_atom_site_label
_atom_site_type_symbol
_atom_site_fract_x
_atom_site_fract_y
_atom_site_fract_z
_atom_site_U_iso_or_equiv
_atom_site_adp_type
_atom_site_occupancy
_atom_site_symmetry_multiplicity
_atom_site_calc_flag
_atom_site_refinement_flags
S9 S 0.30895(10) 0.10419(12) -0.00376(17) 0.0746(7) Uani 1 1 d .
N8 N 0.3732(3) 0.0075(4) 0.0717(5) 0.0762(13) Uani 1 1 d .
N1 N 0.4143(3) -0.1712(4) 0.1155(5) 0.0685(12) Uani 1 1 d .
H1 H 0.4632 -0.1440 0.1711 0.082 Uiso 1 1 d R
N7 N 0.4798(3) -0.3422(4) 0.1860(6) 0.0820(14) Uani 1 1 d .
H7B H 0.4740 -0.4039 0.1980 0.098 Uiso 1 1 d R
H7A H 0.5223 -0.3092 0.2923 0.098 Uiso 1 1 d R
N16 N -0.0122(4) 0.1269(5) 0.4242(8) 0.0948(16) Uani 1 1 d .
O1 O 0.2723(3) 0.0936(3) -0.1870(4) 0.0819(12) Uani 1 1 d .
O2 O 0.3604(3) 0.2045(3) 0.0416(5) 0.0866(12) Uani 1 1 d .
O3 O 0.0037(4) 0.1251(4) 0.5859(6) 0.1103(16) Uani 1 1 d .
O4 O -0.0890(4) 0.1352(6) 0.3474(7) 0.144(2) Uani 1 1 d .
C2 C 0.3487(4) -0.0995(5) 0.0409(6) 0.0699(15) Uani 1 1 d .
C3 C 0.2685(4) -0.1441(5) -0.0482(7) 0.0771(16) Uani 1 1 d .
H3 H 0.2208 -0.0974 -0.1019 0.093 Uiso 1 1 d R
C4 C 0.2594(4) -0.2584(5) -0.0568(7) 0.0813(18) Uani 1 1 d .
H4 H 0.2039 -0.2887 -0.1154 0.098 Uiso 1 1 d R
C5 C 0.3278(4) -0.3278(5) 0.0185(6) 0.0777(16) Uani 1 1 d .
H5 H 0.3204 -0.4054 0.0087 0.093 Uiso 1 1 d R
C6 C 0.4072(4) -0.2834(5) 0.1078(6) 0.0720(15) Uani 1 1 d .
C15 C 0.1225(4) 0.1079(5) 0.0360(7) 0.0817(17) Uani 1 1 d .
H15 H 0.1125 0.1030 -0.0909 0.098 Uiso 1 1 d R
C14 C 0.0486(4) 0.1148(5) 0.1364(7) 0.0856(18) Uani 1 1 d .
H14 H -0.0110 0.1145 0.0805 0.103 Uiso 1 1 d R
C13 C 0.0668(4) 0.1192(5) 0.3180(7) 0.0788(16) Uani 1 1 d .
C12 C 0.1537(5) 0.1167(5) 0.4034(7) 0.0876(18) Uani 1 1 d .
H12 H 0.1638 0.1180 0.5305 0.105 Uiso 1 1 d R
C11 C 0.2272(4) 0.1114(5) 0.3035(7) 0.0818(17) Uani 1 1 d .
H11 H 0.2892 0.1109 0.3590 0.098 Uiso 1 1 d R
C10 C 0.2121(4) 0.1073(4) 0.1203(6) 0.0722(15) Uani 1 1 d .
O5 O 0.4375(3) 0.4174(3) 0.1453(4) 0.0822(12) Uani 1 1 d .
H5B H 0.3852 0.3995 0.2030 0.123 Uiso 1 1 d R
H5A H 0.4273 0.3834 0.0383 0.123 Uiso 1 1 d R

loop_
_atom_site_aniso_label
_atom_site_aniso_U_11
_atom_site_aniso_U_22
_atom_site_aniso_U_33
_atom_site_aniso_U_23
_atom_site_aniso_U_13
_atom_site_aniso_U_12
S9 0.0824(11) 0.0872(11) 0.0560(9) 0.0034(7) 0.0149(7) -0.0012(8)
N8 0.086(3) 0.080(3) 0.063(3) 0.003(2) 0.013(2) 0.002(2)
N1 0.075(3) 0.082(3) 0.049(2) -0.002(2) 0.016(2) -0.003(2)
N7 0.099(4) 0.084(3) 0.064(3) 0.004(2) 0.012(3) 0.001(3)
N16 0.091(4) 0.119(4) 0.078(4) -0.002(3) 0.027(3) 0.004(3)
O1 0.086(3) 0.105(3) 0.056(2) 0.0063(19) 0.0141(18) 0.000(2)
O2 0.097(3) 0.084(3) 0.079(3) 0.002(2) 0.011(2) -0.010(2)
O3 0.127(4) 0.138(4) 0.073(3) -0.011(2) 0.041(3) -0.004(3)
O4 0.095(4) 0.243(7) 0.100(4) -0.002(4) 0.030(3) 0.018(4)
C2 0.079(4) 0.090(4) 0.043(3) -0.001(3) 0.016(3) -0.001(3)
C3 0.087(4) 0.090(4) 0.056(3) -0.002(3) 0.017(3) 0.004(3)
C4 0.083(4) 0.105(5) 0.057(3) -0.003(3) 0.014(3) -0.003(4)
C5 0.099(4) 0.084(4) 0.052(3) -0.003(3) 0.019(3) -0.007(4)
C6 0.094(4) 0.083(4) 0.042(3) -0.002(3) 0.021(3) 0.000(3)
C15 0.096(4) 0.098(4) 0.052(3) 0.000(3) 0.012(3) 0.001(3)
C14 0.083(4) 0.111(5) 0.062(3) -0.005(3) 0.006(3) 0.000(3)
C13 0.083(4) 0.092(4) 0.064(3) -0.002(3) 0.018(3) -0.001(3)
C12 0.098(5) 0.112(5) 0.054(3) -0.003(3) 0.013(3) 0.005(4)
C11 0.072(4) 0.109(5) 0.063(3) -0.001(3) 0.001(3) -0.003(3)
C10 0.086(4) 0.078(4) 0.054(3) 0.003(2) 0.011(3) 0.004(3)
O5 0.099(3) 0.095(3) 0.055(2) -0.0035(18) 0.0201(19) -0.002(2)

loop_
_atom_type_symbol
_atom_type_description
_atom_type_scat_dispersion_real
_atom_type_scat_dispersion_imag
_atom_type_scat_source
C C 0.0033 0.0016 'International Tables Vol C Tables 4.2.6.8 and 6.1.1.4'
H H 0.0000 0.0000 'International Tables Vol C Tables 4.2.6.8 and 6.1.1.4'
N N 0.0061 0.0033 'International Tables Vol C Tables 4.2.6.8 and 6.1.1.4'
O O 0.0106 0.0060 'International Tables Vol C Tables 4.2.6.8 and 6.1.1.4'
S S 0.1246 0.1234 'International Tables Vol C Tables 4.2.6.8 and 6.1.1.4'

loop_
_geom_angle_atom_site_label_1
_geom_angle_atom_site_label_2
_geom_angle_atom_site_label_3
_geom_angle
O1 S9 O2 115.6(2)
O1 S9 N8 115.2(2)
O2 S9 N8 105.9(3)
O1 S9 C10 106.0(3)
O2 S9 C10 106.0(2)
N8 S9 C10 107.5(2)
C2 N8 S9 121.3(4)
C2 N1 C6 125.0(5)
O4 N16 O3 123.2(6)
O4 N16 C13 118.8(6)
O3 N16 C13 118.0(6)
N8 C2 N1 112.4(5)
N8 C2 C3 130.2(6)
N1 C2 C3 117.4(5)
C2 C3 C4 118.7(6)
C5 C4 C3 122.1(6)
C4 C5 C6 119.2(6)
N7 C6 N1 117.1(5)
N7 C6 C5 125.2(6)
N1 C6 C5 117.7(6)
C14 C15 C10 119.8(5)
C13 C14 C15 118.2(6)
C12 C13 C14 123.0(6)
C12 C13 N16 119.1(5)
C14 C13 N16 117.9(6)
C13 C12 C11 118.9(5)
C12 C11 C10 120.1(5)
C11 C10 C15 120.0(5)
C11 C10 S9 118.6(4)
C15 C10 S9 121.3(4)

loop_
_geom_bond_atom_site_label_1
_geom_bond_atom_site_label_2
_geom_bond_distance
S9 O1 1.442(4)
S9 O2 1.466(4)
S9 N8 1.584(5)
S9 C10 1.787(6)
N8 C2 1.374(7)
N1 C2 1.380(7)
N1 C6 1.382(7)
N7 C6 1.367(7)
N16 O4 1.216(7)
N16 O3 1.224(6)
N16 C13 1.483(8)
C2 C3 1.404(8)
C3 C4 1.410(8)
C4 C5 1.391(8)
C5 C6 1.395(8)
C15 C14 1.392(8)
C15 C10 1.398(8)
C14 C13 1.376(8)
C13 C12 1.367(9)
C12 C11 1.384(9)
C11 C10 1.385(7)
